data_4503566
loop_
_publ_author_name
'Li, Yinyan'
'Zheng, Guoli'
'Lin, Cuikun'
'Lin, Jun'

_publ_section_title
;
 New Organic--Inorganic Perovskite Materials with Different Optical
 Properties Modulated by Different Inorganic Sheets
;
_journal_issue 6
_journal_name_full 'Crystal Growth &amp; Design'
_journal_page_first 1990
_journal_paper_doi 10.1021/cg800047p
_journal_volume 8
_journal_year 2008
_chemical_formula_sum 'C5.33 H8 Br3.56 N2.67 Pb0.89'
_chemical_formula_weight 577.77
_chemical_name_systematic
;
 ?
;
_space_group_IT_number 61
_symmetry_cell_setting orthorhombic
_symmetry_space_group_name_Hall '-P 2ac 2ab'
_symmetry_space_group_name_H-M 'P b c a'
_atom_sites_solution_hydrogens geom
_atom_sites_solution_primary direct
_atom_sites_solution_secondary difmap
_audit_creation_method SHELXL-97
_cell_angle_alpha 90.00
_cell_angle_beta 90.00
_cell_angle_gamma 90.00
_cell_formula_units_Z 9
_cell_length_a 16.8125(9)
_cell_length_b 8.4528(4)
_cell_length_c 19.4257(10)
_cell_measurement_temperature 293(2)
_cell_volume 2760.6(2)
_computing_structure_refinement 'SHELXL-97 (Sheldrick, 1997)'
_diffrn_ambient_temperature 293(2)
_diffrn_measured_fraction_theta_full 0.984
_diffrn_measured_fraction_theta_max 0.984
_diffrn_radiation_monochromator graphite
_diffrn_radiation_source 'fine-focus sealed tube'
_diffrn_radiation_type MoK\a
_diffrn_radiation_wavelength 0.71073
_diffrn_reflns_av_R_equivalents 0.0815
_diffrn_reflns_av_sigmaI/netI 0.0639
_diffrn_reflns_limit_h_max 22
_diffrn_reflns_limit_h_min -15
_diffrn_reflns_limit_k_max 10
_diffrn_reflns_limit_k_min -11
_diffrn_reflns_limit_l_max 25
_diffrn_reflns_limit_l_min -19
_diffrn_reflns_number 16045
_diffrn_reflns_theta_full 28.30
_diffrn_reflns_theta_max 28.30
_diffrn_reflns_theta_min 2.42
_exptl_absorpt_coefficient_mu 23.772
_exptl_crystal_density_diffrn 3.128
_exptl_crystal_density_method 'not measured'
_exptl_crystal_F_000 2304
_refine_diff_density_max 1.135
_refine_diff_density_min -3.391
_refine_diff_density_rms 0.289
_refine_ls_extinction_method none
_refine_ls_goodness_of_fit_ref 0.997
_refine_ls_hydrogen_treatment mixed
_refine_ls_matrix_type full
_refine_ls_number_parameters 129
_refine_ls_number_reflns 3373
_refine_ls_number_restraints 0
_refine_ls_restrained_S_all 0.997
_refine_ls_R_factor_all 0.0752
_refine_ls_R_factor_gt 0.0414
_refine_ls_shift/su_max 0.001
_refine_ls_shift/su_mean 0.000
_refine_ls_structure_factor_coef Fsqd
_refine_ls_weighting_details 'calc w=1/[\s^2^(Fo^2^)+(0.0413P)^2^+0.0000P] where P=(Fo^2^+2Fc^2^)/3'
_refine_ls_weighting_scheme calc
_refine_ls_wR_factor_gt 0.0818
_refine_ls_wR_factor_ref 0.0924
_reflns_number_gt 2328
_reflns_number_total 3373
_reflns_threshold_expression >2sigma(I)
_cod_data_source_file cg800047p-file004.cif
_cod_data_source_block 2
_cod_original_sg_symbol_H-M Pbca
_cod_database_code 4503566

loop_
_symmetry_equiv_pos_as_xyz
'x, y, z'
'-x+1/2, -y, z+1/2'
'x+1/2, -y+1/2, -z'
'-x, y+1/2, -z+1/2'
'-x, -y, -z'
'x-1/2, y, -z-1/2'
'-x-1/2, y-1/2, z'
'x, -y-1/2, z-1/2'

loop_
_atom_site_label
_atom_site_type_symbol
_atom_site_fract_x
_atom_site_fract_y
_atom_site_fract_z
_atom_site_U_iso_or_equiv
_atom_site_adp_type
_atom_site_occupancy
_atom_site_symmetry_multiplicity
_atom_site_calc_flag
_atom_site_refinement_flags
C1 C 0.8728(6) 0.2465(10) 0.5103(4) 0.030(2) Uani 1 1 d .
C2 C 0.8017(6) 0.1735(13) 0.4912(5) 0.047(3) Uani 1 1 d .
H2 H 0.7565 0.1828 0.5185 0.056 Uiso 1 1 calc R
C3 C 0.7999(7) 0.0889(14) 0.4321(5) 0.056(3) Uani 1 1 d .
H3 H 0.7530 0.0394 0.4188 0.067 Uiso 1 1 calc R
C4 C 0.9298(7) 0.1407(16) 0.4102(6) 0.077(5) Uani 1 1 d .
H4 H 0.9741 0.1259 0.3822 0.092 Uiso 1 1 calc R
C5 C 0.9366(7) 0.2316(16) 0.4690(6) 0.076(5) Uani 1 1 d .
H5 H 0.9843 0.2814 0.4799 0.091 Uiso 1 1 calc R
C6 C 0.8764(5) 0.3405(10) 0.5761(4) 0.030(2) Uani 1 1 d .
N1 N 0.8697(5) 0.2680(10) 0.6336(4) 0.048(3) Uani 1 1 d .
H1A H 0.8724(6) 0.318(4) 0.670(3) 0.058 Uiso 1 1 calc R
H1B H 0.8628(8) 0.172(8) 0.6343(4) 0.058 Uiso 1 1 calc R
N2 N 0.8874(5) 0.4910(9) 0.5713(4) 0.040(2) Uani 1 1 d .
H2A H 0.8903(6) 0.542(4) 0.604(3) 0.048 Uiso 1 1 calc R
H2B H 0.8911(6) 0.530(3) 0.536(3) 0.048 Uiso 1 1 calc R
N3 N 0.8631(5) 0.0758(9) 0.3935(4) 0.036(2) Uani 1 1 d .
H3A H 0.8602 0.0225 0.3559 0.043 Uiso 1 1 calc R
Br1 Br 0.85220(7) -0.37110(11) 0.11397(4) 0.0375(2) Uani 1 1 d .
Br2 Br 0.96747(6) -0.05234(11) 0.24487(5) 0.0380(3) Uani 1 1 d .
Br3 Br 0.90356(7) -0.33364(13) 0.41519(5) 0.0445(3) Uani 1 1 d .
Br4 Br 0.73548(6) -0.13938(12) 0.28331(5) 0.0420(3) Uani 1 1 d .
Pb Pb 0.87550(2) -0.35610(4) 0.264999(15) 0.02334(10) Uani 1 1 d .

loop_
_atom_site_aniso_label
_atom_site_aniso_U_11
_atom_site_aniso_U_22
_atom_site_aniso_U_33
_atom_site_aniso_U_23
_atom_site_aniso_U_13
_atom_site_aniso_U_12
C1 0.040(6) 0.031(4) 0.020(4) -0.004(4) -0.008(4) -0.002(5)
C2 0.038(6) 0.072(7) 0.031(5) -0.022(5) 0.009(4) -0.007(6)
C3 0.044(7) 0.076(8) 0.046(7) -0.029(6) -0.008(5) -0.016(6)
C4 0.043(7) 0.120(11) 0.067(8) -0.060(8) 0.025(6) -0.027(8)
C5 0.038(7) 0.131(12) 0.059(8) -0.059(8) 0.018(6) -0.040(8)
C6 0.040(6) 0.033(5) 0.018(4) -0.010(4) 0.005(4) -0.007(5)
N1 0.093(8) 0.036(5) 0.016(4) -0.005(3) 0.002(4) -0.021(5)
N2 0.068(7) 0.028(4) 0.025(4) -0.012(3) 0.000(4) -0.009(4)
N3 0.042(6) 0.036(4) 0.030(4) -0.019(4) -0.010(4) 0.007(4)
Br1 0.0569(7) 0.0303(5) 0.0254(4) 0.0024(4) -0.0068(4) -0.0014(5)
Br2 0.0457(6) 0.0376(5) 0.0306(5) 0.0029(4) 0.0014(4) -0.0167(5)
Br3 0.0514(6) 0.0599(7) 0.0223(5) 0.0035(5) -0.0051(4) 0.0012(6)
Br4 0.0438(6) 0.0382(5) 0.0439(5) -0.0113(4) -0.0132(4) 0.0163(5)
Pb 0.02914(19) 0.02150(16) 0.01939(16) 0.00070(13) -0.00023(13) -0.00003(15)

loop_
_atom_type_symbol
_atom_type_description
_atom_type_scat_dispersion_real
_atom_type_scat_dispersion_imag
_atom_type_scat_source
C C 0.0033 0.0016 'International Tables Vol C Tables 4.2.6.8 and 6.1.1.4'
H H 0.0000 0.0000 'International Tables Vol C Tables 4.2.6.8 and 6.1.1.4'
N N 0.0061 0.0033 'International Tables Vol C Tables 4.2.6.8 and 6.1.1.4'
Br Br -0.2901 2.4595 'International Tables Vol C Tables 4.2.6.8 and 6.1.1.4'
Pb Pb -3.3944 10.1111 'International Tables Vol C Tables 4.2.6.8 and 6.1.1.4'

loop_
_geom_angle_atom_site_label_1
_geom_angle_atom_site_label_2
_geom_angle_atom_site_label_3
_geom_angle
_geom_angle_site_symmetry_1
_geom_angle_site_symmetry_3
C5 C1 C2 119.0(9) . .
C5 C1 C6 121.5(9) . .
C2 C1 C6 119.5(8) . .
C3 C2 C1 118.5(10) . .
C3 C2 H2 120.7 . .
C1 C2 H2 120.7 . .
N3 C3 C2 120.9(10) . .
N3 C3 H3 119.5 . .
C2 C3 H3 119.5 . .
N3 C4 C5 121.0(10) . .
N3 C4 H4 119.5 . .
C5 C4 H4 119.5 . .
C1 C5 C4 118.6(10) . .
C1 C5 H5 120.7 . .
C4 C5 H5 120.7 . .
N1 C6 N2 123.3(8) . .
N1 C6 C1 119.0(8) . .
N2 C6 C1 117.7(8) . .
C6 N1 H1A 120.0 . .
C6 N1 H1B 120.0 . .
H1A N1 H1B 120.0 . .
C6 N2 H2A 120.0 . .
C6 N2 H2B 120.0 . .
H2A N2 H2B 120.0 . .
C4 N3 C3 121.9(9) . .
C4 N3 H3A 119.1 . .
C3 N3 H3A 119.1 . .
Pb Br2 Pb 153.04(4) . 4_755
Pb Br4 Pb 160.45(4) . 7_765
Br3 Pb Br1 178.00(3) . .
Br3 Pb Br4 88.23(3) . .
Br1 Pb Br4 92.28(3) . .
Br3 Pb Br2 89.51(3) . .
Br1 Pb Br2 88.62(3) . .
Br4 Pb Br2 84.16(3) . .
Br3 Pb Br4 91.88(3) . 7_755
Br1 Pb Br4 90.06(3) . 7_755
Br4 Pb Br4 89.174(11) . 7_755
Br2 Pb Br4 173.14(3) . 7_755
Br3 Pb Br2 87.70(3) . 4_745
Br1 Pb Br2 91.62(3) . 4_745
Br4 Pb Br2 173.40(3) . 4_745
Br2 Pb Br2 90.618(13) . 4_745
Br4 Pb Br2 96.15(3) 7_755 4_745

loop_
_geom_bond_atom_site_label_1
_geom_bond_atom_site_label_2
_geom_bond_distance
_geom_bond_site_symmetry_2
C1 C5 1.345(13) .
C1 C2 1.396(13) .
C1 C6 1.507(11) .
C2 C3 1.353(13) .
C2 H2 0.9300 .
C3 N3 1.305(13) .
C3 H3 0.9300 .
C4 N3 1.290(13) .
C4 C5 1.382(14) .
C4 H4 0.9300 .
C5 H5 0.9300 .
C6 N1 1.280(11) .
C6 N2 1.289(11) .
N1 H1A 0.8192 .
N1 H1B 0.8192 .
N2 H2A 0.7690 .
N2 H2B 0.7690 .
N3 H3A 0.8600 .
Br1 Pb 2.9627(9) .
Br2 Pb 3.0227(10) .
Br2 Pb 3.1239(10) 4_755
Br3 Pb 2.9616(10) .
Br4 Pb 3.0040(10) .
Br4 Pb 3.0564(10) 7_765
Pb Br4 3.0564(10) 7_755
Pb Br2 3.1239(10) 4_745

loop_
_geom_torsion_atom_site_label_1
_geom_torsion_atom_site_label_2
_geom_torsion_atom_site_label_3
_geom_torsion_atom_site_label_4
_geom_torsion
_geom_torsion_site_symmetry_1
_geom_torsion_site_symmetry_4
C5 C1 C2 C3 0.6(17) . .
C6 C1 C2 C3 -179.6(10) . .
C1 C2 C3 N3 -0.1(18) . .
C2 C1 C5 C4 -1.7(19) . .
C6 C1 C5 C4 178.5(11) . .
N3 C4 C5 C1 2(2) . .
C5 C1 C6 N1 -113.0(12) . .
C2 C1 C6 N1 67.2(13) . .
C5 C1 C6 N2 65.9(14) . .
C2 C1 C6 N2 -113.8(11) . .
C5 C4 N3 C3 -2(2) . .
C2 C3 N3 C4 0.9(18) . .
Pb Br4 Pb Br3 124.80(11) 7_765 .
Pb Br4 Pb Br1 -53.27(11) 7_765 .
Pb Br4 Pb Br2 35.11(11) 7_765 .
Pb Br4 Pb Br4 -143.30(10) 7_765 7_755
Pb Br4 Pb Br2 72.9(3) 7_765 4_745
Pb Br2 Pb Br3 77.17(7) 4_755 .
Pb Br2 Pb Br1 -102.12(7) 4_755 .
Pb Br2 Pb Br4 165.44(7) 4_755 .
Pb Br2 Pb Br4 179(23) 4_755 7_755
Pb Br2 Pb Br2 -10.52(6) 4_755 4_745
